data_1504187
loop_
_publ_author_name
'Hanessian, Stephen'
'Boyer, Nicolas'
'Reddy, Gone Jayapal'
'Desch\^enes-Simard, Beno\^it'

_publ_section_title
;
 Total synthesis of oidiodendrolides and related norditerpene dilactones
 from a common precursor: metabolites CJ-14,445, LL-Z1271gamma,
 oidiolactones A, B, C, and D, and nagilactone F.
;
_journal_issue 20
_journal_name_full 'Organic letters'
_journal_page_first 4640
_journal_page_last 4643
_journal_paper_doi 10.1021/ol901896c
_journal_volume 11
_journal_year 2009
_chemical_absolute_configuration rmad
_chemical_compound_source 'Synthesized by the authors. See text'
_chemical_formula_moiety 'C17 H20 O5'
_chemical_formula_sum 'C17 H20 O5'
_chemical_formula_weight 304.33
_chemical_name_systematic
; 
 ? 
;
_space_group_IT_number 5
_symmetry_cell_setting monoclinic
_symmetry_space_group_name_Hall 'C 2y'
_symmetry_space_group_name_H-M 'C 1 2 1'
_atom_sites_solution_hydrogens geom
_atom_sites_solution_primary direct
_atom_sites_solution_secondary difmap
_audit_creation_method SHELXL-97
_cell_angle_alpha 90
_cell_angle_beta 101.178(1)
_cell_angle_gamma 90
_cell_formula_units_Z 4
_cell_length_a 18.1525(4)
_cell_length_b 7.6684(2)
_cell_length_c 12.0226(2)
_cell_measurement_reflns_used 9163
_cell_measurement_temperature 150
_cell_measurement_theta_max 72.13
_cell_measurement_theta_min 3.75
_cell_volume 1641.81(6)
_computing_cell_refinement 'SAINT V7.34A(Bruker AXS, 2007)'
_computing_data_collection 'APEX2  (Bruker AXS, 2008)'
_computing_data_reduction 'SAINT V7.34A(Bruker AXS, 2007)'
_computing_molecular_graphics 'SHELXTL v6.12 (Bruker AXS, 2001)'
_computing_publication_material 'UdMX (Maris, 2004)'
_computing_structure_refinement 'SHELXL97 (Sheldrick, 2008)'
_computing_structure_solution 'SIR2004 (Burla et al., 2004)'
_diffrn_ambient_temperature 150
_diffrn_detector_area_resol_mean 5.5
_diffrn_measured_fraction_theta_full 0.974
_diffrn_measured_fraction_theta_max 0.974
_diffrn_measurement_device_type 'Bruker Smart 6000'
_diffrn_measurement_method \w
_diffrn_radiation_monochromator 'Montel 200 optics'
_diffrn_radiation_source 'Rotating Anode'
_diffrn_radiation_type CuK\a
_diffrn_radiation_wavelength 1.54178
_diffrn_reflns_av_R_equivalents 0.000
_diffrn_reflns_av_sigmaI/netI 0.0184
_diffrn_reflns_limit_h_max 22
_diffrn_reflns_limit_h_min -22
_diffrn_reflns_limit_k_max 9
_diffrn_reflns_limit_k_min -9
_diffrn_reflns_limit_l_max 14
_diffrn_reflns_limit_l_min 0
_diffrn_reflns_number 11022
_diffrn_reflns_theta_full 72.38
_diffrn_reflns_theta_max 72.38
_diffrn_reflns_theta_min 3.75
_exptl_absorpt_coefficient_mu 0.746
_exptl_absorpt_correction_T_max 0.92
_exptl_absorpt_correction_T_min 0.85
_exptl_absorpt_correction_type multi-scan
_exptl_absorpt_process_details 'Sadabs (Sheldrick, 1996)'
_exptl_crystal_colour Colorless
_exptl_crystal_density_diffrn 1.231
_exptl_crystal_density_method 'not measured'
_exptl_crystal_description needle
_exptl_crystal_F_000 648
_exptl_crystal_size_max 0.13
_exptl_crystal_size_mid 0.11
_exptl_crystal_size_min 0.09
_refine_diff_density_max 0.224
_refine_diff_density_min -0.246
_refine_diff_density_rms 0.062
_refine_ls_abs_structure_details 'Flack H D (1983), 1374 Friedel Pairs'
_refine_ls_abs_structure_Flack -0.01(17)
_refine_ls_extinction_coef 0.0018(3)
_refine_ls_extinction_expression Fc^*^=kFc[1+0.001xFc^2^\l^3^/sin(2\q)]^-1/4^
_refine_ls_extinction_method SHELXL
_refine_ls_goodness_of_fit_ref 1.076
_refine_ls_hydrogen_treatment constr
_refine_ls_matrix_type full
_refine_ls_number_parameters 228
_refine_ls_number_reflns 3126
_refine_ls_number_restraints 10
_refine_ls_restrained_S_all 1.075
_refine_ls_R_factor_all 0.0471
_refine_ls_R_factor_gt 0.0463
_refine_ls_shift/su_max 0.043
_refine_ls_shift/su_mean 0.002
_refine_ls_structure_factor_coef Fsqd
_refine_ls_weighting_details 'calc w=1/[\s^2^(Fo^2^)+(0.0929P)^2^+0.1834P] where P=(Fo^2^+2Fc^2^)/3'
_refine_ls_weighting_scheme calc
_refine_ls_wR_factor_gt 0.1170
_refine_ls_wR_factor_ref 0.1179
_reflns_number_gt 3038
_reflns_number_total 3126
_reflns_threshold_expression I>2\s(I)
_cod_data_source_file ol901896c_si_004.cif
_cod_data_source_block bent17
_cod_depositor_comments
;
The following automatic conversions were performed:

'_symmetry_cell_setting' value 'Monoclinic' changed to 'monoclinic'
according to /home/saulius/struct/CIF-dictionaries/cif_core.dic
dictionary named 'cif_core.dic' version 2.4.2 from
2011-04-26.

'_geom_bond_publ_flag' value 'Y' changed to 'y'
according to /home/saulius/struct/CIF-dictionaries/cif_core.dic
dictionary named 'cif_core.dic' version 2.4.2 from 2011-04-26 (35
times).

'_geom_angle_publ_flag' value 'Y' changed to 'y' according
to /home/saulius/struct/CIF-dictionaries/cif_core.dic dictionary
named 'cif_core.dic' version 2.4.2 from 2011-04-26 (72
times).

'_geom_torsion_publ_flag' value 'Y' changed to 'y' according
to /home/saulius/struct/CIF-dictionaries/cif_core.dic dictionary
named 'cif_core.dic' version 2.4.2 from 2011-04-26 (117 times).

Automatic conversion script
Id: cif_fix_values 1715 2011-07-08 13:25:40Z adriana 
;
_cod_original_sg_symbol_H-M C2
_cod_database_code 1504187

loop_
_symmetry_equiv_pos_as_xyz
'x, y, z'
'-x, y, -z'
'x+1/2, y+1/2, z'
'-x+1/2, y+1/2, -z'

loop_
_atom_site_label
_atom_site_type_symbol
_atom_site_fract_x
_atom_site_fract_y
_atom_site_fract_z
_atom_site_U_iso_or_equiv
_atom_site_adp_type
_atom_site_occupancy
_atom_site_symmetry_multiplicity
_atom_site_calc_flag
_atom_site_refinement_flags
_atom_site_disorder_assembly
_atom_site_disorder_group
O3 O 0.52139(9) 1.36514(18) 0.34691(12) 0.0488(3) Uani 1 1 d . . .
O4 O 0.54366(7) 1.09319(16) 0.30310(10) 0.0373(3) Uani 1 1 d . . .
O5 O 0.56348(7) 0.80784(18) 0.25875(9) 0.0376(3) Uani 1 1 d D . .
C3 C 0.66566(9) 0.7752(2) 0.80073(14) 0.0359(4) Uani 1 1 d D . .
O1A O 0.7715(5) 0.5604(16) 0.8042(9) 0.0395(11) Uani 0.567(4) 1 d PD A 1
O2A O 0.6791(6) 0.5839(16) 0.6517(11) 0.0367(3) Uani 0.567(4) 1 d PD A 1
C1A C 0.7135(7) 0.6326(18) 0.7625(11) 0.0335(7) Uani 0.567(4) 1 d PD A 1
C2A C 0.6106(7) 0.6607(16) 0.8552(9) 0.0474(17) Uani 0.567(4) 1 d PD A 1
H2AA H 0.5822 0.5836 0.7974 0.071 Uiso 0.567(4) 1 calc PR A 1
H2AB H 0.5758 0.7366 0.8856 0.071 Uiso 0.567(4) 1 calc PR A 1
H2AC H 0.6394 0.5904 0.9166 0.071 Uiso 0.567(4) 1 calc PR A 1
C4A C 0.7040(6) 0.9072(10) 0.8885(7) 0.0490(16) Uani 0.567(4) 1 d PD A 1
H4AA H 0.6684 0.9392 0.9379 0.059 Uiso 0.567(4) 1 calc PR A 1
H4AB H 0.7477 0.8497 0.9367 0.059 Uiso 0.567(4) 1 calc PR A 1
C5A C 0.7308(3) 1.0720(5) 0.8412(3) 0.0527(8) Uani 0.567(4) 1 d PD A 1
H5AA H 0.7817 1.0507 0.8259 0.063 Uiso 0.567(4) 1 calc PR A 1
H5AB H 0.7354 1.1635 0.9003 0.063 Uiso 0.567(4) 1 calc PR A 1
C6A C 0.6808(11) 1.1439(13) 0.7314(7) 0.0449(10) Uani 0.567(4) 1 d PD A 1
H6AA H 0.6318 1.1823 0.7470 0.054 Uiso 0.567(4) 1 calc PR A 1
H6AB H 0.7055 1.2453 0.7031 0.054 Uiso 0.567(4) 1 calc PR A 1
O1B O 0.7614(7) 0.563(2) 0.8156(12) 0.0395(11) Uani 0.433(4) 1 d PD A 2
O2B O 0.6802(8) 0.586(2) 0.6499(15) 0.0367(3) Uani 0.433(4) 1 d PD A 2
C1B C 0.7098(10) 0.634(2) 0.7532(15) 0.0335(7) Uani 0.433(4) 1 d PD A 2
C2B C 0.6121(9) 0.693(2) 0.8719(13) 0.0474(17) Uani 0.433(4) 1 d PD A 2
H2BA H 0.5785 0.6102 0.8250 0.071 Uiso 0.433(4) 1 calc PR A 2
H2BB H 0.5823 0.7851 0.8986 0.071 Uiso 0.433(4) 1 calc PR A 2
H2BC H 0.6416 0.6319 0.9372 0.071 Uiso 0.433(4) 1 calc PR A 2
C4B C 0.7162(8) 0.9138(14) 0.8723(11) 0.0490(16) Uani 0.433(4) 1 d PD A 2
H4BA H 0.7222 0.8843 0.9538 0.059 Uiso 0.433(4) 1 calc PR A 2
H4BB H 0.7665 0.9126 0.8522 0.059 Uiso 0.433(4) 1 calc PR A 2
C5B C 0.6820(4) 1.0962(6) 0.8516(4) 0.0527(8) Uani 0.433(4) 1 d PD A 2
H5BA H 0.7144 1.1813 0.9002 0.063 Uiso 0.433(4) 1 calc PR A 2
H5BB H 0.6320 1.0976 0.8731 0.063 Uiso 0.433(4) 1 calc PR A 2
C6B C 0.6736(15) 1.1515(17) 0.7262(9) 0.0449(10) Uani 0.433(4) 1 d PD A 2
H6BA H 0.6276 1.2228 0.7051 0.054 Uiso 0.433(4) 1 calc PR A 2
H6BB H 0.7169 1.2259 0.7184 0.054 Uiso 0.433(4) 1 calc PR A 2
C7 C 0.66921(9) 0.9982(2) 0.64237(13) 0.0314(3) Uani 1 1 d D . .
C8 C 0.62374(9) 0.8513(2) 0.68762(12) 0.0299(3) Uani 1 1 d . A .
H8 H 0.5739 0.8979 0.6974 0.036 Uiso 1 1 calc R . .
C9 C 0.61206(9) 0.6924(2) 0.61085(13) 0.0323(3) Uani 1 1 d D . .
H9 H 0.5667 0.6281 0.6242 0.039 Uiso 1 1 calc R A 1
C10 C 0.60287(9) 0.7304(2) 0.48677(14) 0.0317(3) Uani 1 1 d . A .
H10 H 0.5957 0.6371 0.4338 0.038 Uiso 1 1 calc R . .
C11 C 0.60466(8) 0.89426(19) 0.44999(13) 0.0283(3) Uani 1 1 d . . .
C12 C 0.62380(9) 1.0440(2) 0.52651(12) 0.0284(3) Uani 1 1 d . A .
C13 C 0.60299(10) 1.2043(2) 0.48776(14) 0.0347(3) Uani 1 1 d . . .
H13 H 0.6199 1.3029 0.5335 0.042 Uiso 1 1 calc R A .
C14 C 0.55425(10) 1.2302(2) 0.37528(15) 0.0362(3) Uani 1 1 d . A .
C15 C 0.59472(9) 0.9427(2) 0.32676(13) 0.0326(3) Uani 1 1 d . A .
H15 H 0.6446 0.9735 0.3085 0.039 Uiso 1 1 calc R . .
C16 C 0.74756(9) 0.9429(3) 0.62136(15) 0.0397(4) Uani 1 1 d . A .
H16A H 0.7417 0.8498 0.5645 0.060 Uiso 1 1 calc R . .
H16B H 0.7783 0.9006 0.6924 0.060 Uiso 1 1 calc R . .
H16C H 0.7723 1.0434 0.5940 0.060 Uiso 1 1 calc R . .
C17A C 0.5772(3) 0.8156(8) 0.1449(3) 0.0581(9) Uani 0.95(2) 1 d PD B 1
H17A H 0.5542 0.9213 0.1075 0.087 Uiso 0.95(2) 1 calc PR B 1
H17B H 0.5552 0.7128 0.1025 0.087 Uiso 0.95(2) 1 calc PR B 1
H17C H 0.6314 0.8179 0.1470 0.087 Uiso 0.95(2) 1 calc PR B 1
C17B C 0.595(5) 0.809(19) 0.156(5) 0.0581(9) Uani 0.05(2) 1 d PD B 2
H17D H 0.6240 0.7017 0.1530 0.087 Uiso 0.05(2) 1 calc PR B 2
H17E H 0.6280 0.9102 0.1574 0.087 Uiso 0.05(2) 1 calc PR B 2
H17F H 0.5543 0.8150 0.0898 0.087 Uiso 0.05(2) 1 calc PR B 2

loop_
_atom_site_aniso_label
_atom_site_aniso_U_11
_atom_site_aniso_U_22
_atom_site_aniso_U_33
_atom_site_aniso_U_23
_atom_site_aniso_U_13
_atom_site_aniso_U_12
O3 0.0581(8) 0.0331(6) 0.0496(7) 0.0076(5) -0.0033(6) 0.0037(6)
O4 0.0437(6) 0.0344(6) 0.0319(5) 0.0029(4) 0.0023(5) -0.0050(5)
O5 0.0453(6) 0.0389(6) 0.0290(6) -0.0081(5) 0.0080(5) -0.0093(5)
C3 0.0379(8) 0.0390(9) 0.0313(7) 0.0049(6) 0.0080(6) 0.0091(7)
O1A 0.032(2) 0.0432(8) 0.0443(19) 0.0050(12) 0.0110(15) 0.0158(15)
O2A 0.0423(6) 0.0274(6) 0.0394(7) -0.0009(5) 0.0055(5) 0.0059(5)
C1A 0.0348(12) 0.0298(8) 0.0366(19) 0.0038(11) 0.0089(12) 0.0010(8)
C2A 0.0476(10) 0.066(4) 0.033(3) 0.012(3) 0.0177(18) 0.014(2)
C4A 0.070(3) 0.0473(13) 0.026(2) -0.0034(13) -0.001(2) 0.0149(15)
C5A 0.075(2) 0.0380(13) 0.0368(12) -0.0074(10) -0.0111(16) 0.0100(16)
C6A 0.059(3) 0.0329(11) 0.0368(10) -0.0063(9) -0.0068(11) 0.0033(11)
O1B 0.032(2) 0.0432(8) 0.0443(19) 0.0050(12) 0.0110(15) 0.0158(15)
O2B 0.0423(6) 0.0274(6) 0.0394(7) -0.0009(5) 0.0055(5) 0.0059(5)
C1B 0.0348(12) 0.0298(8) 0.0366(19) 0.0038(11) 0.0089(12) 0.0010(8)
C2B 0.0476(10) 0.066(4) 0.033(3) 0.012(3) 0.0177(18) 0.014(2)
C4B 0.070(3) 0.0473(13) 0.026(2) -0.0034(13) -0.001(2) 0.0149(15)
C5B 0.075(2) 0.0380(13) 0.0368(12) -0.0074(10) -0.0111(16) 0.0100(16)
C6B 0.059(3) 0.0329(11) 0.0368(10) -0.0063(9) -0.0068(11) 0.0033(11)
C7 0.0339(7) 0.0280(8) 0.0315(7) -0.0026(6) 0.0046(6) 0.0001(6)
C8 0.0316(7) 0.0307(8) 0.0283(7) 0.0015(6) 0.0080(6) 0.0053(6)
C9 0.0332(7) 0.0269(7) 0.0368(8) 0.0022(6) 0.0065(6) -0.0005(6)
C10 0.0328(7) 0.0276(7) 0.0348(8) -0.0042(6) 0.0064(6) -0.0025(6)
C11 0.0272(6) 0.0283(7) 0.0302(7) -0.0033(6) 0.0078(6) -0.0017(5)
C12 0.0301(6) 0.0263(7) 0.0291(7) -0.0012(5) 0.0066(6) -0.0017(6)
C13 0.0408(8) 0.0263(7) 0.0361(8) -0.0034(6) 0.0053(7) -0.0027(6)
C14 0.0399(8) 0.0295(8) 0.0385(8) 0.0056(6) 0.0055(7) -0.0041(6)
C15 0.0357(7) 0.0332(8) 0.0296(7) -0.0024(6) 0.0082(6) -0.0056(6)
C16 0.0322(7) 0.0439(9) 0.0425(9) 0.0041(7) 0.0060(6) -0.0059(7)
C17A 0.054(2) 0.0881(17) 0.0350(11) -0.0226(12) 0.0156(12) -0.028(2)
C17B 0.054(2) 0.0881(17) 0.0350(11) -0.0226(12) 0.0156(12) -0.028(2)

loop_
_atom_type_symbol
_atom_type_description
_atom_type_scat_dispersion_real
_atom_type_scat_dispersion_imag
_atom_type_scat_source
C C 0.0181 0.0091 'International Tables Vol C Tables 4.2.6.8 and 6.1.1.4'
H H 0.0000 0.0000 'International Tables Vol C Tables 4.2.6.8 and 6.1.1.4'
O O 0.0492 0.0322 'International Tables Vol C Tables 4.2.6.8 and 6.1.1.4'

loop_
_geom_angle_atom_site_label_1
_geom_angle_atom_site_label_2
_geom_angle_atom_site_label_3
_geom_angle
_geom_angle_publ_flag
C14 O4 C15 118.61(13) y
C15 O5 C17A 114.1(2) y
C15 O5 C17B 108(5) y
C17A O5 C17B 13(4) y
C1A C3 C1B 4.5(11) y
C1A C3 C4A 118.3(7) y
C1B C3 C4A 121.8(8) y
C1A C3 C8 102.7(5) y
C1B C3 C8 98.3(7) y
C4A C3 C8 116.1(4) y
C1A C3 C2B 109.3(1) y
C1B C3 C2B 110.6(12) y
C4A C3 C2B 98.0(7) y
C8 C3 C2B 112.8(7) y
C1A C3 C4B 110.5(8) y
C1B C3 C4B 113.4(9) y
C4A C3 C4B 12.1(9) y
C8 C3 C4B 111.6(5) y
C2B C3 C4B 109.8(8) y
C1A C3 C2A 99.9(9) y
C1B C3 C2A 100.6(1) y
C4A C3 C2A 109.0(5) y
C8 C3 C2A 109.6(5) y
C2B C3 C2A 11.7(1) y
C4B C3 C2A 120.6(6) y
C1A O2A C9 110.5(9) y
O1A C1A O2A 117.4(9) y
O1A C1A C3 134.9(11) y
O2A C1A C3 107.6(7) y
C3 C2A H2AA 109.5 ?
C3 C2A H2AB 109.5 ?
H2AA C2A H2AB 109.5 ?
C3 C2A H2AC 109.5 ?
H2AA C2A H2AC 109.5 ?
H2AB C2A H2AC 109.5 ?
C5A C4A C3 115.7(6) y
C5A C4A H4AA 108.4 ?
C3 C4A H4AA 108.4 ?
C5A C4A H4AB 108.4 ?
C3 C4A H4AB 108.4 ?
H4AA C4A H4AB 107.4 ?
C4A C5A C6A 116.2(8) y
C4A C5A H5AA 108.2 ?
C6A C5A H5AA 108.2 ?
C4A C5A H5AB 108.2 ?
C6A C5A H5AB 108.2 ?
H5AA C5A H5AB 107.4 ?
C7 C6A C5A 108.3(6) y
C7 C6A H6AA 110 ?
C5A C6A H6AA 110 ?
C7 C6A H6AB 110 ?
C5A C6A H6AB 110 ?
H6AA C6A H6AB 108.4 ?
C1B O2B C9 108.2(12) y
O1B C1B O2B 126.1(13) y
O1B C1B C3 119.2(14) y
O2B C1B C3 114(1) y
C3 C2B H2BA 109.5 ?
C3 C2B H2BB 109.5 ?
H2BA C2B H2BB 109.5 ?
C3 C2B H2BC 109.5 ?
H2BA C2B H2BC 109.5 ?
H2BB C2B H2BC 109.5 ?
C5B C4B C3 111.0(9) y
C5B C4B H4BA 109.4 ?
C3 C4B H4BA 109.4 ?
C5B C4B H4BB 109.4 ?
C3 C4B H4BB 109.4 ?
H4BA C4B H4BB 108 ?
C4B C5B C6B 111.7(8) y
C4B C5B H5BA 109.3 ?
C6B C5B H5BA 109.3 ?
C4B C5B H5BB 109.3 ?
C6B C5B H5BB 109.3 ?
H5BA C5B H5BB 107.9 ?
C7 C6B C5B 114.3(9) y
C7 C6B H6BA 108.7 ?
C5B C6B H6BA 108.7 ?
C7 C6B H6BB 108.7 ?
C5B C6B H6BB 108.7 ?
H6BA C6B H6BB 107.6 ?
C12 C7 C6A 116.7(4) y
C12 C7 C6B 112.0(5) y
C6A C7 C6B 5.4(14) y
C12 C7 C16 105.44(13) y
C6A C7 C16 107.9(8) y
C6B C7 C16 112.5(1) y
C12 C7 C8 104.97(12) y
C6A C7 C8 107.1(6) y
C6B C7 C8 106.7(8) y
C16 C7 C8 115.11(13) y
C9 C8 C3 102.68(12) y
C9 C8 C7 112.92(12) y
C3 C8 C7 112.26(13) y
C9 C8 H8 109.6 ?
C3 C8 H8 109.6 ?
C7 C8 H8 109.6 ?
O2A C9 O2B 1.4(14) y
O2A C9 C10 111.5(6) y
O2B C9 C10 110.4(8) y
O2A C9 C8 103.9(5) y
O2B C9 C8 103.8(7) y
C10 C9 C8 115.16(13) y
O2A C9 H9 108.7 ?
O2B C9 H9 110 ?
C10 C9 H9 108.7 ?
C8 C9 H9 108.7 ?
C11 C10 C9 120.54(14) y
C11 C10 H10 119.7 ?
C9 C10 H10 119.7 ?
C10 C11 C12 123.09(14) y
C10 C11 C15 123.57(14) y
C12 C11 C15 113.09(12) y
C13 C12 C11 118.78(14) y
C13 C12 C7 126.69(14) y
C11 C12 C7 114.48(13) y
C12 C13 C14 121.25(15) y
C12 C13 H13 119.4 ?
C14 C13 H13 119.4 ?
O3 C14 O4 118.85(16) y
O3 C14 C13 123.20(17) y
O4 C14 C13 117.89(15) y
O5 C15 O4 107.68(13) y
O5 C15 C11 110.98(13) y
O4 C15 C11 109.55(12) y
O5 C15 H15 109.5 ?
O4 C15 H15 109.5 ?
C11 C15 H15 109.5 ?
C7 C16 H16A 109.5 ?
C7 C16 H16B 109.5 ?
H16A C16 H16B 109.5 ?
C7 C16 H16C 109.5 ?
H16A C16 H16C 109.5 ?
H16B C16 H16C 109.5 ?
O5 C17A H17A 109.5 ?
O5 C17A H17B 109.5 ?
H17A C17A H17B 109.5 ?
O5 C17A H17C 109.5 ?
H17A C17A H17C 109.5 ?
H17B C17A H17C 109.5 ?
O5 C17B H17D 109.5 ?
O5 C17B H17E 109.5 ?
H17D C17B H17E 109.5 ?
O5 C17B H17F 109.5 ?
H17D C17B H17F 109.5 ?
H17E C17B H17F 109.5 ?

loop_
_geom_bond_atom_site_label_1
_geom_bond_atom_site_label_2
_geom_bond_distance
_geom_bond_publ_flag
O3 C14 1.210(2) y
O4 C14 1.352(2) y
O4 C15 1.473(2) y
O5 C15 1.371(2) y
O5 C17a 1.439(2) y
O5 C17b 1.45(2) y
C3 C1a 1.521(8) y
C3 C1b 1.522(11) y
C3 C4a 1.529(8) y
C3 C8 1.539(2) y
C3 C2b 1.548(11) y
C3 C4b 1.551(11) y
C3 C2a 1.566(8) y
O1a C1a 1.210(8) y
O2a C1a 1.407(18) y
O2a C9 1.478(8) y
C2a H2aa 0.98 ?
C2a H2ab 0.98 ?
C2a H2ac 0.98 ?
C4a C5a 1.504(9) y
C4a H4aa 0.99 ?
C4a H4ab 0.99 ?
C5a C6a 1.551(10) y
C5a H5aa 0.99 ?
C5a H5ab 0.99 ?
C6a C7 1.533(8) y
C6a H6aa 0.99 ?
C6a H6ab 0.99 ?
O1b C1b 1.211(11) y
O2b C1b 1.31(2) y
O2b C9 1.478(10) y
C2b H2ba 0.98 ?
C2b H2bb 0.98 ?
C2b H2bc 0.98 ?
C4b C5b 1.531(12) y
C4b H4ba 0.99 ?
C4b H4bb 0.99 ?
C5b C6b 1.545(12) y
C5b H5ba 0.99 ?
C5b H5bb 0.99 ?
C6b C7 1.540(11) y
C6b H6ba 0.99 ?
C6b H6bb 0.99 ?
C7 C12 1.516(2) y
C7 C16 1.551(2) y
C7 C8 1.556(2) y
C8 C9 1.518(2) y
C8 H8 1 ?
C9 C10 1.497(2) y
C9 H9 1 ?
C10 C11 1.334(2) y
C10 H10 0.95 ?
C11 C12 1.471(2) y
C11 C15 1.504(2) y
C12 C13 1.342(2) y
C13 C14 1.479(3) y
C13 H13 0.95 ?
C15 H15 1 ?
C16 H16a 0.98 ?
C16 H16b 0.98 ?
C16 H16c 0.98 ?
C17a H17a 0.98 ?
C17a H17b 0.98 ?
C17a H17c 0.98 ?
C17b H17d 0.98 ?
C17b H17e 0.98 ?
C17b H17f 0.98 ?

loop_
_geom_torsion_atom_site_label_1
_geom_torsion_atom_site_label_2
_geom_torsion_atom_site_label_3
_geom_torsion_atom_site_label_4
_geom_torsion
_geom_torsion_publ_flag
C9 O2A C1A O1A -176.1(13) y
C9 O2A C1A C3 2.6(16) y
C1B C3 C1A O1A 168(22) y
C4A C3 C1A O1A 26(2) y
C8 C3 C1A O1A 155.1(19) y
C2B C3 C1A O1A -85(2) y
C4B C3 C1A O1A 36(2) y
C2A C3 C1A O1A -92(2) y
C1B C3 C1A O2A -10(19) y
C4A C3 C1A O2A -152.4(1) y
C8 C3 C1A O2A -23.2(13) y
C2B C3 C1A O2A 96.7(14) y
C4B C3 C1A O2A -142.4(12) y
C2A C3 C1A O2A 89.6(13) y
C1A C3 C4A C5A 92.9(1) y
C1B C3 C4A C5A 89.6(12) y
C8 C3 C4A C5A -29.9(9) y
C2B C3 C4A C5A -150.1(1) y
C4B C3 C4A C5A 41(3) y
C2A C3 C4A C5A -154.2(8) y
C3 C4A C5A C6A 35.8(1) y
C4A C5A C6A C7 -54.2(13) y
C9 O2B C1B O1B 172(2) y
C9 O2B C1B C3 2(2) y
C1A C3 C1B O1B -1(19) y
C4A C3 C1B O1B 39(2) y
C8 C3 C1B O1B 166.4(19) y
C2B C3 C1B O1B -75(2) y
C4B C3 C1B O1B 48(2) y
C2A C3 C1B O1B -82(2) y
C1A C3 C1B O2B 170(22) y
C4A C3 C1B O2B -150.5(15) y
C8 C3 C1B O2B -23(2) y
C2B C3 C1B O2B 95(2) y
C4B C3 C1B O2B -140.6(17) y
C2A C3 C1B O2B 89.2(19) y
C1A C3 C4B C5B 145.3(1) y
C1B C3 C4B C5B 141.7(11) y
C4A C3 C4B C5B -82(4) y
C8 C3 C4B C5B 31.8(1) y
C2B C3 C4B C5B -94(12) y
C2A C3 C4B C5B -99(1) y
C3 C4B C5B C6B -60.9(14) y
C4B C5B C6B C7 24(2) y
C5A C6A C7 C12 -177.9(7) y
C5A C6A C7 C6B 152(16) y
C5A C6A C7 C16 -59.5(11) y
C5A C6A C7 C8 64.9(12) y
C5B C6B C7 C12 151(12) y
C5B C6B C7 C6A -58(13) y
C5B C6B C7 C16 -90.4(16) y
C5B C6B C7 C8 36.7(18) y
C1A C3 C8 C9 34.1(7) y
C1B C3 C8 C9 33.1(9) y
C4A C3 C8 C9 164.7(4) y
C2B C3 C8 C9 -83.4(7) y
C4B C3 C8 C9 152.5(6) y
C2A C3 C8 C9 -71.3(5) y
C1A C3 C8 C7 -87.4(7) y
C1B C3 C8 C7 -88.4(9) y
C4A C3 C8 C7 43.2(4) y
C2B C3 C8 C7 155.1(7) y
C4B C3 C8 C7 30.9(6) y
C2A C3 C8 C7 167.1(5) y
C12 C7 C8 C9 58.85(16) y
C6A C7 C8 C9 -176.5(6) y
C6B C7 C8 C9 177.9(8) y
C16 C7 C8 C9 -56.59(17) y
C12 C7 C8 C3 174.36(12) y
C6A C7 C8 C3 -61.0(6) y
C6B C7 C8 C3 -66.6(8) y
C16 C7 C8 C3 58.92(17) y
C1A O2A C9 O2B 105(51) y
C1A O2A C9 C10 144.2(11) y
C1A O2A C9 C8 19.5(13) y
C1B O2B C9 O2A -74(51) y
C1B O2B C9 C10 145(15) y
C1B O2B C9 C8 21.1(17) y
C3 C8 C9 O2A -32.9(6) y
C7 C8 C9 O2A 88.2(6) y
C3 C8 C9 O2B -34.4(8) y
C7 C8 C9 O2B 86.7(8) y
C3 C8 C9 C10 -155.18(13) y
C7 C8 C9 C10 -34.06(18) y
O2A C9 C10 C11 -118.5(6) y
O2B C9 C10 C11 -117.6(8) y
C8 C9 C10 C11 -0.4(2) y
C9 C10 C11 C12 7.0(2) y
C9 C10 C11 C15 -179.06(13) y
C10 C11 C12 C13 -160.19(16) y
C15 C11 C12 C13 25.3(2) y
C10 C11 C12 C7 22.4(2) y
C15 C11 C12 C7 -152.11(13) y
C6A C7 C12 C13 11.6(9) y
C6B C7 C12 C13 14.5(11) y
C16 C7 C12 C13 -108.10(19) y
C8 C7 C12 C13 129.93(16) y
C6A C7 C12 C11 -171.2(8) y
C6B C7 C12 C11 -168.3(11) y
C16 C7 C12 C11 69.10(16) y
C8 C7 C12 C11 -52.87(16) y
C11 C12 C13 C14 7.0(2) y
C7 C12 C13 C14 -175.89(14) y
C15 O4 C14 O3 167.54(15) y
C15 O4 C14 C13 -15.3(2) y
C12 C13 C14 O3 163.79(17) y
C12 C13 C14 O4 -13.2(2) y
C17A O5 C15 O4 81.9(3) y
C17B O5 C15 O4 95(5) y
C17A O5 C15 C11 -158.2(3) y
C17B O5 C15 C11 -145(5) y
C14 O4 C15 O5 166.72(12) y
C14 O4 C15 C11 45.93(17) y
C10 C11 C15 O5 16.9(2) y
C12 C11 C15 O5 -168.63(12) y
C10 C11 C15 O4 135.69(16) y
C12 C11 C15 O4 -49.86(16) y
